data_7708359
loop_
_publ_author_name
'Wu, Jinjiang'
'Li, Xiao-Lei'
'La Droitte, L\'eo'
'Cador, Olivier'
'Le Guennic, Boris'
'Tang, Jinkui'

_publ_section_title
;
 Coordination anion effects on the geometry and magnetic interaction of
 binuclear Dy2 single-molecule magnets
;
_journal_name_full 'Dalton Transactions'
_journal_paper_doi 10.1039/D1DT02071D
_journal_year 2021
_chemical_formula_moiety 'C70 H68 Dy2 N10 O12, 2(C2 H3 N), 2(O)'
_chemical_formula_sum 'C74 H74 Dy2 N12 O14'
_chemical_formula_weight 1680.45
_chemical_name_systematic '[Dy2(HL)2(NO3)2].2CH3CN.2H2O (2)'
_space_group_crystal_system monoclinic
_space_group_IT_number 14
_space_group_name_Hall '-P 2yn'
_space_group_name_H-M_alt 'P 1 21/n 1'
_atom_sites_solution_hydrogens mixed
_atom_sites_solution_primary dual
_audit_creation_date 2021-02-22
_audit_creation_method
;
Olex2 1.3
(compiled 2020.02.04 svn.rd84adfe8 for OlexSys, GUI svn.r6032)
;
_audit_update_record
;
2021-06-06 deposited with the CCDC.	2021-09-20 downloaded from the CCDC.
;
_cell_angle_alpha 90
_cell_angle_beta 107.585(2)
_cell_angle_gamma 90
_cell_formula_units_Z 2
_cell_length_a 14.6039(9)
_cell_length_b 15.8167(9)
_cell_length_c 16.5425(10)
_cell_measurement_reflns_used 9303
_cell_measurement_temperature 173
_cell_measurement_theta_max 25.023
_cell_measurement_theta_min 2.575
_cell_volume 3642.5(4)
_computing_cell_refinement 'SAINT V8.40A (Bruker, 2019)'
_computing_data_reduction 'SAINT V8.40A (Bruker, 2019)'
_computing_molecular_graphics 'Olex2 1.3 (Dolomanov et al., 2009)'
_computing_publication_material 'Olex2 1.3 (Dolomanov et al., 2009)'
_computing_structure_refinement 'SHELXL 2018/3 (Sheldrick, 2015)'
_computing_structure_solution 'SHELXT 2014/5 (Sheldrick, 2014)'
_diffrn_ambient_temperature 173.0
_diffrn_measured_fraction_theta_full 0.999
_diffrn_measured_fraction_theta_max 0.999
_diffrn_measurement_device_type 'CCD area detector'
_diffrn_measurement_method 'phi and omega scans'
_diffrn_radiation_monochromator graphite
_diffrn_radiation_type MoK\a
_diffrn_radiation_wavelength 0.71073
_diffrn_reflns_av_R_equivalents 0.0485
_diffrn_reflns_av_unetI/netI 0.0178
_diffrn_reflns_Laue_measured_fraction_full 0.999
_diffrn_reflns_Laue_measured_fraction_max 0.999
_diffrn_reflns_limit_h_max 17
_diffrn_reflns_limit_h_min -17
_diffrn_reflns_limit_k_max 18
_diffrn_reflns_limit_k_min -18
_diffrn_reflns_limit_l_max 19
_diffrn_reflns_limit_l_min -19
_diffrn_reflns_number 74904
_diffrn_reflns_point_group_measured_fraction_full 0.999
_diffrn_reflns_point_group_measured_fraction_max 0.999
_diffrn_reflns_theta_full 25.037
_diffrn_reflns_theta_max 25.037
_diffrn_reflns_theta_min 1.949
_diffrn_source_current 1.4
_diffrn_source_power 0.07
_diffrn_source_voltage 50.0
_exptl_absorpt_coefficient_mu 2.108
_exptl_absorpt_correction_T_max 0.656
_exptl_absorpt_correction_T_min 0.378
_exptl_absorpt_correction_type multi-scan
_exptl_crystal_colour 'clear light colourless'
_exptl_crystal_colour_lustre clear
_exptl_crystal_colour_modifier light
_exptl_crystal_colour_primary colourless
_exptl_crystal_density_diffrn 1.532
_exptl_crystal_description block
_exptl_crystal_F_000 1692
_exptl_crystal_preparation 'Magnetic properties'
_exptl_crystal_size_max 0.6
_exptl_crystal_size_mid 0.4
_exptl_crystal_size_min 0.2
_refine_diff_density_max 0.992
_refine_diff_density_min -0.533
_refine_diff_density_rms 0.075
_refine_ls_extinction_method none
_refine_ls_goodness_of_fit_ref 1.151
_refine_ls_hydrogen_treatment mixed
_refine_ls_matrix_type full
_refine_ls_number_parameters 457
_refine_ls_number_reflns 6430
_refine_ls_number_restraints 7
_refine_ls_restrained_S_all 1.297
_refine_ls_R_factor_all 0.0284
_refine_ls_R_factor_gt 0.0227
_refine_ls_shift/su_max 0.003
_refine_ls_shift/su_mean 0.000
_refine_ls_structure_factor_coef Fsqd
_refine_ls_weighting_details 'w=1/[\s^2^(Fo^2^)+(0.0169P)^2^+6.3464P] where P=(Fo^2^+2Fc^2^)/3'
_refine_ls_weighting_scheme calc
_refine_ls_wR_factor_gt 0.0521
_refine_ls_wR_factor_ref 0.0561
_reflns_Friedel_coverage 0.000
_reflns_number_gt 5760
_reflns_number_total 6430
_reflns_threshold_expression 'I > 2\s(I)'
_cod_data_source_file d1dt02071d2.cif
_cod_data_source_block 1_CCDC1
_cod_database_code 7708359
_shelx_shelxl_version_number 2018/3
_shelx_space_group_comment
;
The symmetry employed for this shelxl refinement is uniquely defined
by the following loop, which should always be used as a source of
symmetry information in preference to the above space-group names.
They are only intended as comments.
;
_shelx_estimated_absorpt_t_max 0.678
_shelx_estimated_absorpt_t_min 0.364
_olex2_refinement_description
;
1. Fixed Uiso
 At 1.2 times of:
  All C(H) groups, All C(H,H) groups
 At 1.5 times of:
  All C(H,H,H) groups
2. Restrained distances
 O3-H3
 0.84 with sigma of 0.02
3. Uiso/Uaniso restraints and constraints
Uanis(O7) \\sim Ueq: with sigma of 0.005 and sigma for terminal atoms of 0.01
4.a Everything fixed:
 O7
4.b Secondary CH2 refined with riding coordinates:
 C2(H2A,H2B), C4(H4A,H4B), C12(H12A,H12B), C15(H15A,H15B), C22(H22A,H22B),
 C25(H25A,H25B)
4.c Aromatic/amide H refined with riding coordinates:
 C3(H3A), C11(H11), C13(H13), C14(H14), C16(H16), C17(H17), C18(H18), C19(H19),
  C21(H21), C26(H26), C27(H27), C28(H28), C29(H29), C30(H30), C31(H31),
 C32(H32), C33(H33), C34(H34)
4.d Idealised Me refined as rotating group:
 C35(H35A,H35B,H35C), C37(H37A,H37B,H37C)
;
_olex2_submission_special_instructions 'No special instructions were received'

loop_
_space_group_symop_operation_xyz
'x, y, z'
'-x+1/2, y+1/2, -z+1/2'
'-x, -y, -z'
'x-1/2, -y-1/2, z-1/2'

loop_
_atom_site_label
_atom_site_type_symbol
_atom_site_fract_x
_atom_site_fract_y
_atom_site_fract_z
_atom_site_U_iso_or_equiv
_atom_site_adp_type
_atom_site_occupancy
_atom_site_site_symmetry_order
_atom_site_calc_flag
_atom_site_refinement_flags_posn
_atom_site_refinement_flags_adp
_atom_site_refinement_flags_occupancy
_atom_site_disorder_assembly
_atom_site_disorder_group
Dy01 Dy 0.58002(2) 0.40633(2) 0.50385(2) 0.01812(5) Uani 1 1 d . . . . .
O2 O 0.72850(13) 0.45745(12) 0.54286(12) 0.0224(4) Uani 1 1 d . . . . .
O1 O 0.45954(13) 0.46006(12) 0.55063(12) 0.0197(4) Uani 1 1 d . . . . .
O5 O 0.41249(16) 0.37493(14) 0.38672(14) 0.0310(5) Uani 1 1 d . . . . .
O3 O 0.62164(15) 0.37528(13) 0.38933(13) 0.0255(4) Uani 1 1 d D . . . .
O4 O 0.48012(15) 0.28017(13) 0.47921(14) 0.0304(5) Uani 1 1 d . . . . .
N5 N 0.40893(18) 0.30266(16) 0.41672(16) 0.0279(6) Uani 1 1 d . . . . .
O6 O 0.34076(16) 0.25475(16) 0.38837(16) 0.0432(6) Uani 1 1 d . . . . .
N1 N 0.64287(17) 0.39587(15) 0.67666(15) 0.0221(5) Uani 1 1 d . . . . .
N3 N 0.81367(17) 0.40382(15) 0.41999(15) 0.0237(5) Uani 1 1 d . . . . .
N2 N 0.67512(17) 0.27350(15) 0.56317(16) 0.0254(5) Uani 1 1 d . . . . .
C1 C 0.8174(2) 0.42496(18) 0.68525(19) 0.0241(6) Uani 1 1 d . . . . .
N4 N 0.9505(2) 0.37480(18) 0.32152(19) 0.0365(7) Uani 1 1 d . . . . .
C2 C 0.7317(2) 0.44743(19) 0.71332(19) 0.0261(6) Uani 1 1 d . . . . .
H2A H 0.750359 0.442472 0.775850 0.031 Uiso 1 1 calc R U . . .
H2B H 0.715596 0.507481 0.698922 0.031 Uiso 1 1 calc R U . . .
C3 C 0.7013(2) 0.22022(19) 0.5105(2) 0.0316(7) Uani 1 1 d . . . . .
H3A H 0.681399 0.232745 0.451594 0.038 Uiso 1 1 calc R U . . .
C4 C 0.5708(2) 0.4310(2) 0.71626(19) 0.0269(7) Uani 1 1 d . . . . .
H4A H 0.594279 0.421135 0.778221 0.032 Uiso 1 1 calc R U . . .
H4B H 0.565923 0.492885 0.706873 0.032 Uiso 1 1 calc R U . . .
C5 C 0.8105(2) 0.43687(17) 0.59961(18) 0.0215(6) Uani 1 1 d . . . . .
C6 C 0.7031(2) 0.25504(19) 0.6462(2) 0.0263(7) Uani 1 1 d . . . . .
C7 C 0.4730(2) 0.39281(19) 0.68169(19) 0.0249(6) Uani 1 1 d . . . . .
C8 C 0.4197(2) 0.41068(17) 0.59770(18) 0.0205(6) Uani 1 1 d . . . . .
C9 C 0.6892(2) 0.40310(19) 0.27900(19) 0.0250(6) Uani 1 1 d . . . . .
C10 C 0.8940(2) 0.42996(18) 0.5741(2) 0.0256(6) Uani 1 1 d . . . . .
C11 C 0.7610(2) 0.1850(2) 0.6785(2) 0.0344(8) Uani 1 1 d . . . . .
H11 H 0.782610 0.174503 0.737818 0.041 Uiso 1 1 calc R U . . .
C12 C 0.6620(2) 0.30701(19) 0.70273(19) 0.0284(7) Uani 1 1 d . . . . .
H12A H 0.601231 0.280585 0.704527 0.034 Uiso 1 1 calc R U . . .
H12B H 0.707262 0.305562 0.760953 0.034 Uiso 1 1 calc R U . . .
C13 C 0.9060(2) 0.40495(19) 0.7428(2) 0.0308(7) Uani 1 1 d . . . . .
H13 H 0.910073 0.396259 0.800635 0.037 Uiso 1 1 calc R U . . .
C14 C 0.6875(2) 0.3922(2) 0.1954(2) 0.0357(8) Uani 1 1 d . . . . .
H14 H 0.738385 0.414265 0.176958 0.043 Uiso 1 1 calc R U . . .
C15 C 0.7679(2) 0.45296(19) 0.33917(19) 0.0254(6) Uani 1 1 d . . . . .
H15A H 0.741354 0.506650 0.353244 0.030 Uiso 1 1 calc R U . . .
H15B H 0.817425 0.466945 0.311581 0.030 Uiso 1 1 calc R U . . .
C16 C 0.9814(2) 0.4096(2) 0.6334(2) 0.0311(7) Uani 1 1 d . . . . .
H16 H 1.037034 0.403999 0.615310 0.037 Uiso 1 1 calc R U . . .
C17 C 0.7864(3) 0.1315(2) 0.6234(2) 0.0414(9) Uani 1 1 d . . . . .
H17 H 0.824865 0.083098 0.644191 0.050 Uiso 1 1 calc R U . . .
C18 C 0.6126(3) 0.3495(3) 0.1384(2) 0.0476(10) Uani 1 1 d . . . . .
H18 H 0.612286 0.341257 0.081417 0.057 Uiso 1 1 calc R U . . .
C19 C 0.5380(3) 0.3190(3) 0.1659(2) 0.0450(9) Uani 1 1 d . . . . .
H19 H 0.485429 0.291144 0.126803 0.054 Uiso 1 1 calc R U . . .
C20 C 0.9486(2) 0.32623(19) 0.3867(2) 0.0279(7) Uani 1 1 d . . . . .
C21 C 0.7553(3) 0.1487(2) 0.5376(2) 0.0398(8) Uani 1 1 d . . . . .
H21 H 0.770789 0.111955 0.498270 0.048 Uiso 1 1 calc R U . . .
C22 C 0.8547(2) 0.31999(19) 0.4069(2) 0.0267(7) Uani 1 1 d . . . . .
H22A H 0.807404 0.290108 0.359879 0.032 Uiso 1 1 calc R U . . .
H22B H 0.864632 0.285548 0.458803 0.032 Uiso 1 1 calc R U . . .
C23 C 0.6151(2) 0.36948(19) 0.30785(19) 0.0250(6) Uani 1 1 d . . . . .
C24 C 0.9892(2) 0.3972(2) 0.7184(2) 0.0333(7) Uani 1 1 d . . . . .
C25 C 0.8850(2) 0.4566(2) 0.48557(19) 0.0267(7) Uani 1 1 d . . . . .
H25A H 0.948689 0.452251 0.476186 0.032 Uiso 1 1 calc R U . . .
H25B H 0.864852 0.516568 0.478204 0.032 Uiso 1 1 calc R U . . .
C26 C 0.3407(2) 0.3095(2) 0.6975(2) 0.0394(8) Uani 1 1 d . . . . .
H26 H 0.313490 0.275600 0.731812 0.047 Uiso 1 1 calc R U . . .
C27 C 0.4320(2) 0.3423(2) 0.7305(2) 0.0365(8) Uani 1 1 d . . . . .
H27 H 0.467614 0.330122 0.787572 0.044 Uiso 1 1 calc R U . . .
C28 C 0.3277(2) 0.37650(18) 0.56395(19) 0.0236(6) Uani 1 1 d . . . . .
H28 H 0.291735 0.387611 0.506716 0.028 Uiso 1 1 calc R U . . .
C29 C 0.5391(2) 0.3285(2) 0.2491(2) 0.0337(7) Uani 1 1 d . . . . .
H29 H 0.487344 0.306953 0.266532 0.040 Uiso 1 1 calc R U . . .
C30 C 0.2891(2) 0.3264(2) 0.6142(2) 0.0312(7) Uani 1 1 d . . . . .
H30 H 0.226530 0.303436 0.591149 0.037 Uiso 1 1 calc R U . . .
C31 C 1.0277(2) 0.2818(2) 0.4339(2) 0.0409(8) Uani 1 1 d . . . . .
H31 H 1.023918 0.247122 0.479666 0.049 Uiso 1 1 calc R U . . .
C32 C 1.1129(3) 0.2883(3) 0.4137(3) 0.0495(10) Uani 1 1 d . . . . .
H32 H 1.168047 0.257155 0.444507 0.059 Uiso 1 1 calc R U . . .
C33 C 1.1162(3) 0.3401(2) 0.3491(3) 0.0452(10) Uani 1 1 d . . . . .
H33 H 1.174106 0.347089 0.334901 0.054 Uiso 1 1 calc R U . . .
C34 C 1.0350(3) 0.3818(2) 0.3051(3) 0.0436(9) Uani 1 1 d . . . . .
H34 H 1.038036 0.418003 0.260132 0.052 Uiso 1 1 calc R U . . .
C35 C 1.0860(3) 0.3820(3) 0.7834(3) 0.0493(10) Uani 1 1 d . . . . .
H35A H 1.116662 0.436328 0.803507 0.074 Uiso 1 1 calc R U . . .
H35B H 1.126880 0.349476 0.757356 0.074 Uiso 1 1 calc R U . . .
H35C H 1.077209 0.350181 0.831349 0.074 Uiso 1 1 calc R U . . .
C36 C 0.2984(6) 0.0967(3) 0.5108(4) 0.0813(17) Uani 1 1 d . . . . .
N6 N 0.2229(5) 0.0799(4) 0.4709(4) 0.112(2) Uani 1 1 d . . . . .
C37 C 0.3926(5) 0.1190(4) 0.5629(4) 0.097(2) Uani 1 1 d . . . . .
H37A H 0.411072 0.173434 0.544157 0.146 Uiso 1 1 calc R U . . .
H37B H 0.438355 0.075389 0.558043 0.146 Uiso 1 1 calc R U . . .
H37C H 0.392982 0.123427 0.622042 0.146 Uiso 1 1 calc R U . . .
O7 O 0.439010 0.438030 -0.063240 0.448 Uani 1 1 d . U . . .
H3 H 0.680(3) 0.388(10) 0.412(10) 0.42(9) Uiso 1 1 d D . . . .

loop_
_atom_site_aniso_label
_atom_site_aniso_U_11
_atom_site_aniso_U_22
_atom_site_aniso_U_33
_atom_site_aniso_U_23
_atom_site_aniso_U_13
_atom_site_aniso_U_12
Dy01 0.01649(7) 0.01954(8) 0.01753(8) 0.00249(5) 0.00396(5) 0.00052(5)
O2 0.0165(10) 0.0280(11) 0.0201(10) 0.0024(8) 0.0013(8) -0.0001(8)
O1 0.0181(10) 0.0225(10) 0.0195(10) 0.0050(8) 0.0072(8) 0.0005(8)
O5 0.0335(12) 0.0309(12) 0.0274(12) 0.0031(9) 0.0073(10) -0.0012(9)
O3 0.0239(11) 0.0332(11) 0.0196(11) -0.0027(9) 0.0068(9) -0.0004(9)
O4 0.0229(11) 0.0281(11) 0.0361(13) 0.0022(10) 0.0026(10) -0.0021(9)
N5 0.0213(14) 0.0335(15) 0.0292(14) -0.0069(11) 0.0084(11) -0.0037(11)
O6 0.0285(13) 0.0471(14) 0.0478(15) -0.0082(12) 0.0024(11) -0.0169(11)
N1 0.0209(12) 0.0247(12) 0.0192(12) 0.0034(10) 0.0038(10) -0.0024(10)
N3 0.0195(12) 0.0285(13) 0.0219(13) -0.0055(10) 0.0046(10) 0.0006(10)
N2 0.0244(13) 0.0216(12) 0.0255(13) 0.0012(10) 0.0005(11) -0.0012(10)
C1 0.0229(15) 0.0232(15) 0.0233(15) 0.0001(12) 0.0027(12) -0.0047(12)
N4 0.0326(16) 0.0362(15) 0.0464(18) -0.0015(13) 0.0204(14) 0.0038(12)
C2 0.0251(16) 0.0316(16) 0.0197(15) -0.0006(12) 0.0038(12) -0.0061(13)
C3 0.0360(18) 0.0233(15) 0.0298(17) 0.0002(13) 0.0016(14) -0.0016(13)
C4 0.0286(16) 0.0334(16) 0.0188(15) 0.0034(12) 0.0072(13) -0.0005(13)
C5 0.0191(14) 0.0191(14) 0.0231(15) -0.0013(11) 0.0016(12) -0.0008(11)
C6 0.0192(15) 0.0259(15) 0.0302(17) 0.0056(13) 0.0021(13) -0.0032(12)
C7 0.0239(15) 0.0286(16) 0.0242(16) 0.0043(12) 0.0101(13) 0.0012(12)
C8 0.0235(15) 0.0180(13) 0.0230(15) 0.0025(11) 0.0113(12) 0.0020(11)
C9 0.0230(15) 0.0287(16) 0.0226(15) -0.0010(12) 0.0059(12) 0.0042(12)
C10 0.0199(15) 0.0249(15) 0.0304(17) -0.0059(12) 0.0052(13) -0.0019(12)
C11 0.0305(18) 0.0333(17) 0.0353(19) 0.0131(14) 0.0037(15) 0.0058(14)
C12 0.0270(16) 0.0312(16) 0.0243(16) 0.0106(13) 0.0038(13) -0.0005(13)
C13 0.0322(17) 0.0308(17) 0.0235(16) 0.0027(13) -0.0005(13) -0.0030(13)
C14 0.0302(17) 0.052(2) 0.0273(17) -0.0039(15) 0.0126(14) 0.0003(15)
C15 0.0227(15) 0.0293(16) 0.0245(16) -0.0010(12) 0.0077(13) 0.0020(12)
C16 0.0190(15) 0.0348(17) 0.0354(18) -0.0058(14) 0.0022(13) 0.0023(13)
C17 0.0352(19) 0.0307(18) 0.055(2) 0.0134(16) 0.0078(17) 0.0114(15)
C18 0.044(2) 0.075(3) 0.0245(18) -0.0139(18) 0.0110(16) -0.004(2)
C19 0.034(2) 0.068(3) 0.0285(19) -0.0168(17) 0.0023(15) -0.0077(18)
C20 0.0235(16) 0.0302(16) 0.0290(17) -0.0111(13) 0.0065(13) -0.0001(13)
C21 0.041(2) 0.0292(17) 0.048(2) -0.0012(15) 0.0113(17) 0.0069(15)
C22 0.0237(16) 0.0285(16) 0.0271(16) -0.0032(13) 0.0066(13) 0.0015(12)
C23 0.0227(15) 0.0280(15) 0.0233(16) -0.0023(12) 0.0053(12) 0.0053(12)
C24 0.0232(16) 0.0349(18) 0.0334(18) -0.0006(14) -0.0038(14) 0.0019(13)
C25 0.0184(14) 0.0347(17) 0.0273(16) -0.0116(13) 0.0070(12) -0.0059(12)
C26 0.0358(19) 0.045(2) 0.042(2) 0.0181(16) 0.0188(16) -0.0045(16)
C27 0.0334(18) 0.049(2) 0.0284(18) 0.0157(15) 0.0104(15) -0.0012(16)
C28 0.0222(15) 0.0248(15) 0.0254(16) 0.0023(12) 0.0094(12) 0.0018(12)
C29 0.0254(17) 0.047(2) 0.0282(18) -0.0063(15) 0.0067(14) -0.0037(14)
C30 0.0259(16) 0.0296(16) 0.0399(19) 0.0032(14) 0.0126(14) -0.0037(13)
C31 0.0329(19) 0.054(2) 0.0326(19) -0.0032(17) 0.0050(15) 0.0113(17)
C32 0.0254(19) 0.071(3) 0.046(2) -0.019(2) 0.0013(16) 0.0159(18)
C33 0.0281(19) 0.054(2) 0.059(3) -0.030(2) 0.0205(18) -0.0068(17)
C34 0.043(2) 0.0378(19) 0.060(2) -0.0079(17) 0.0308(19) -0.0019(16)
C35 0.0281(19) 0.064(3) 0.043(2) 0.0004(19) -0.0084(16) 0.0064(17)
C36 0.121(6) 0.052(3) 0.085(4) 0.005(3) 0.053(4) -0.001(3)
N6 0.135(6) 0.089(4) 0.122(5) -0.016(3) 0.055(4) -0.016(4)
C37 0.118(5) 0.078(4) 0.103(5) 0.035(4) 0.045(4) 0.001(4)
O7 0.536 0.430 0.437 0.122 0.237 0.375

loop_
_atom_type_symbol
_atom_type_description
_atom_type_scat_dispersion_real
_atom_type_scat_dispersion_imag
_atom_type_scat_source
C C 0.0033 0.0016 'International Tables Vol C Tables 4.2.6.8 and 6.1.1.4'
H H 0.0000 0.0000 'International Tables Vol C Tables 4.2.6.8 and 6.1.1.4'
Dy Dy -0.1892 4.4098 'International Tables Vol C Tables 4.2.6.8 and 6.1.1.4'
N N 0.0061 0.0033 'International Tables Vol C Tables 4.2.6.8 and 6.1.1.4'
O O 0.0106 0.0060 'International Tables Vol C Tables 4.2.6.8 and 6.1.1.4'

loop_
_geom_angle_atom_site_label_1
_geom_angle_atom_site_label_2
_geom_angle_atom_site_label_3
_geom_angle
_geom_angle_site_symmetry_1
_geom_angle_site_symmetry_3
_geom_angle_publ_flag
Dy01 Dy01 H3 124(4) 3_666 . ?
O2 Dy01 Dy01 105.42(5) . 3_666 ?
O2 Dy01 O1 83.51(7) . 3_666 ?
O2 Dy01 O1 123.34(7) . . ?
O2 Dy01 O5 151.60(7) . . ?
O2 Dy01 O4 146.24(7) . . ?
O2 Dy01 N1 74.21(7) . . ?
O2 Dy01 N2 79.47(7) . . ?
O2 Dy01 H3 60.2(18) . . ?
O1 Dy01 Dy01 35.29(5) . 3_666 ?
O1 Dy01 Dy01 35.07(5) 3_666 3_666 ?
O1 Dy01 O1 70.36(7) . 3_666 ?
O1 Dy01 O5 79.63(7) 3_666 . ?
O1 Dy01 O5 71.63(7) . . ?
O1 Dy01 O4 128.37(7) 3_666 . ?
O1 Dy01 O4 82.98(7) . . ?
O1 Dy01 N1 73.63(7) . . ?
O1 Dy01 N1 115.51(7) 3_666 . ?
O1 Dy01 N2 124.17(7) . . ?
O1 Dy01 N2 162.12(7) 3_666 . ?
O1 Dy01 H3 89(4) 3_666 . ?
O1 Dy01 H3 158(4) . . ?
O5 Dy01 Dy01 72.38(5) . 3_666 ?
O5 Dy01 N1 133.89(7) . . ?
O5 Dy01 H3 96.8(18) . . ?
O3 Dy01 Dy01 118.40(6) . 3_666 ?
O3 Dy01 O2 80.37(7) . . ?
O3 Dy01 O1 88.27(7) . 3_666 ?
O3 Dy01 O1 144.09(7) . . ?
O3 Dy01 O5 76.45(7) . . ?
O3 Dy01 O4 88.88(8) . . ?
O3 Dy01 N1 142.23(7) . . ?
O3 Dy01 N2 83.56(8) . . ?
O3 Dy01 H3 20.5(18) . . ?
O4 Dy01 Dy01 107.84(5) . 3_666 ?
O4 Dy01 O5 49.75(7) . . ?
O4 Dy01 N1 96.93(7) . . ?
O4 Dy01 N2 67.51(7) . . ?
O4 Dy01 H3 104(3) . . ?
N1 Dy01 Dy01 95.30(5) . 3_666 ?
N1 Dy01 H3 125(2) . . ?
N2 Dy01 Dy01 157.88(6) . 3_666 ?
N2 Dy01 O5 113.58(7) . . ?
N2 Dy01 N1 64.84(8) . . ?
N2 Dy01 H3 77(4) . . ?
C5 O2 Dy01 135.54(18) . . ?
Dy01 O1 Dy01 109.64(7) . 3_666 ?
C8 O1 Dy01 119.24(16) . . ?
C8 O1 Dy01 130.94(16) . 3_666 ?
N5 O5 Dy01 91.19(16) . . ?
Dy01 O3 H3 94(10) . . ?
C23 O3 Dy01 158.80(19) . . ?
C23 O3 H3 102(10) . . ?
N5 O4 Dy01 101.99(16) . . ?
O5 N5 O4 117.0(2) . . ?
O6 N5 O5 122.6(3) . . ?
O6 N5 O4 120.4(3) . . ?
C2 N1 Dy01 111.55(16) . . ?
C2 N1 C4 104.9(2) . . ?
C4 N1 Dy01 112.06(16) . . ?
C12 N1 Dy01 109.79(17) . . ?
C12 N1 C2 109.7(2) . . ?
C12 N1 C4 108.7(2) . . ?
C22 N3 C15 114.5(2) . . ?
C22 N3 C25 112.0(2) . . ?
C25 N3 C15 112.0(2) . . ?
C3 N2 Dy01 119.7(2) . . ?
C6 N2 Dy01 122.4(2) . . ?
C6 N2 C3 117.9(3) . . ?
C5 C1 C2 117.9(3) . . ?
C13 C1 C2 122.1(3) . . ?
C13 C1 C5 119.3(3) . . ?
C20 N4 C34 117.1(3) . . ?
N1 C2 C1 116.5(2) . . ?
N1 C2 H2A 108.2 . . ?
N1 C2 H2B 108.2 . . ?
C1 C2 H2A 108.2 . . ?
C1 C2 H2B 108.2 . . ?
H2A C2 H2B 107.3 . . ?
N2 C3 H3A 118.3 . . ?
N2 C3 C21 123.4(3) . . ?
C21 C3 H3A 118.3 . . ?
N1 C4 H4A 108.9 . . ?
N1 C4 H4B 108.9 . . ?
H4A C4 H4B 107.7 . . ?
C7 C4 N1 113.4(2) . . ?
C7 C4 H4A 108.9 . . ?
C7 C4 H4B 108.9 . . ?
O2 C5 C1 121.6(3) . . ?
O2 C5 C10 119.1(3) . . ?
C1 C5 C10 119.2(3) . . ?
N2 C6 C11 121.7(3) . . ?
N2 C6 C12 117.6(3) . . ?
C11 C6 C12 120.4(3) . . ?
C8 C7 C4 118.6(3) . . ?
C27 C7 C4 122.6(3) . . ?
C27 C7 C8 118.9(3) . . ?
O1 C8 C7 118.8(3) . . ?
O1 C8 C28 121.5(3) . . ?
C28 C8 C7 119.8(3) . . ?
C14 C9 C15 120.5(3) . . ?
C14 C9 C23 120.4(3) . . ?
C23 C9 C15 119.1(3) . . ?
C5 C10 C25 116.4(3) . . ?
C16 C10 C5 119.9(3) . . ?
C16 C10 C25 123.2(3) . . ?
C6 C11 H11 120.4 . . ?
C17 C11 C6 119.2(3) . . ?
C17 C11 H11 120.4 . . ?
N1 C12 C6 114.7(2) . . ?
N1 C12 H12A 108.6 . . ?
N1 C12 H12B 108.6 . . ?
C6 C12 H12A 108.6 . . ?
C6 C12 H12B 108.6 . . ?
H12A C12 H12B 107.6 . . ?
C1 C13 H13 118.9 . . ?
C1 C13 C24 122.1(3) . . ?
C24 C13 H13 118.9 . . ?
C9 C14 H14 119.6 . . ?
C18 C14 C9 120.8(3) . . ?
C18 C14 H14 119.6 . . ?
N3 C15 H15A 109.4 . . ?
N3 C15 H15B 109.4 . . ?
C9 C15 N3 111.2(2) . . ?
C9 C15 H15A 109.4 . . ?
C9 C15 H15B 109.4 . . ?
H15A C15 H15B 108.0 . . ?
C10 C16 H16 119.3 . . ?
C24 C16 C10 121.5(3) . . ?
C24 C16 H16 119.3 . . ?
C11 C17 H17 120.3 . . ?
C11 C17 C21 119.3(3) . . ?
C21 C17 H17 120.3 . . ?
C14 C18 H18 120.5 . . ?
C14 C18 C19 118.9(3) . . ?
C19 C18 H18 120.5 . . ?
C18 C19 H19 119.5 . . ?
C29 C19 C18 121.1(3) . . ?
C29 C19 H19 119.5 . . ?
N4 C20 C22 117.3(3) . . ?
N4 C20 C31 122.4(3) . . ?
C31 C20 C22 120.3(3) . . ?
C3 C21 C17 118.4(3) . . ?
C3 C21 H21 120.8 . . ?
C17 C21 H21 120.8 . . ?
N3 C22 C20 113.8(2) . . ?
N3 C22 H22A 108.8 . . ?
N3 C22 H22B 108.8 . . ?
C20 C22 H22A 108.8 . . ?
C20 C22 H22B 108.8 . . ?
H22A C22 H22B 107.7 . . ?
O3 C23 C9 119.4(3) . . ?
O3 C23 C29 122.6(3) . . ?
C29 C23 C9 118.0(3) . . ?
C13 C24 C35 121.0(3) . . ?
C16 C24 C13 118.0(3) . . ?
C16 C24 C35 120.9(3) . . ?
N3 C25 H25A 109.0 . . ?
N3 C25 H25B 109.0 . . ?
C10 C25 N3 112.7(2) . . ?
C10 C25 H25A 109.0 . . ?
C10 C25 H25B 109.0 . . ?
H25A C25 H25B 107.8 . . ?
C27 C26 H26 120.3 . . ?
C27 C26 C30 119.4(3) . . ?
C30 C26 H26 120.3 . . ?
C7 C27 H27 119.3 . . ?
C26 C27 C7 121.3(3) . . ?
C26 C27 H27 119.3 . . ?
C8 C28 H28 120.1 . . ?
C30 C28 C8 119.8(3) . . ?
C30 C28 H28 120.1 . . ?
C19 C29 C23 120.8(3) . . ?
C19 C29 H29 119.6 . . ?
C23 C29 H29 119.6 . . ?
C26 C30 C28 120.8(3) . . ?
C26 C30 H30 119.6 . . ?
C28 C30 H30 119.6 . . ?
C20 C31 H31 120.4 . . ?
C20 C31 C32 119.1(4) . . ?
C32 C31 H31 120.4 . . ?
C31 C32 H32 120.6 . . ?
C33 C32 C31 118.8(3) . . ?
C33 C32 H32 120.6 . . ?
C32 C33 H33 120.6 . . ?
C32 C33 C34 118.8(3) . . ?
C34 C33 H33 120.6 . . ?
N4 C34 C33 123.8(4) . . ?
N4 C34 H34 118.1 . . ?
C33 C34 H34 118.1 . . ?
C24 C35 H35A 109.5 . . ?
C24 C35 H35B 109.5 . . ?
C24 C35 H35C 109.5 . . ?
H35A C35 H35B 109.5 . . ?
H35A C35 H35C 109.5 . . ?
H35B C35 H35C 109.5 . . ?
N6 C36 C37 178.4(8) . . ?
C36 C37 H37A 109.5 . . ?
C36 C37 H37B 109.5 . . ?
C36 C37 H37C 109.5 . . ?
H37A C37 H37B 109.5 . . ?
H37A C37 H37C 109.5 . . ?
H37B C37 H37C 109.5 . . ?

loop_
_geom_bond_atom_site_label_1
_geom_bond_atom_site_label_2
_geom_bond_distance
_geom_bond_site_symmetry_2
_geom_bond_publ_flag
Dy01 Dy01 3.7522(3) 3_666 ?
Dy01 O2 2.2197(19) . ?
Dy01 O1 2.3017(18) 3_666 ?
Dy01 O1 2.2890(18) . ?
Dy01 O5 2.669(2) . ?
Dy01 O3 2.213(2) . ?
Dy01 O4 2.432(2) . ?
Dy01 N1 2.731(2) . ?
Dy01 N2 2.546(2) . ?
Dy01 H3 2.43(16) . ?
O2 C5 1.320(3) . ?
O1 C8 1.352(3) . ?
O5 N5 1.254(3) . ?
O3 C23 1.325(4) . ?
O3 H3 0.85(2) . ?
O4 N5 1.275(3) . ?
N5 O6 1.226(3) . ?
N1 C2 1.497(4) . ?
N1 C4 1.504(4) . ?
N1 C12 1.472(4) . ?
N3 C15 1.516(4) . ?
N3 C22 1.497(4) . ?
N3 C25 1.509(4) . ?
N2 C3 1.348(4) . ?
N2 C6 1.342(4) . ?
C1 C2 1.503(4) . ?
C1 C5 1.402(4) . ?
C1 C13 1.392(4) . ?
N4 C20 1.331(4) . ?
N4 C34 1.346(4) . ?
C2 H2A 0.9900 . ?
C2 H2B 0.9900 . ?
C3 H3A 0.9500 . ?
C3 C21 1.374(5) . ?
C4 H4A 0.9900 . ?
C4 H4B 0.9900 . ?
C4 C7 1.496(4) . ?
C5 C10 1.410(4) . ?
C6 C11 1.399(4) . ?
C6 C12 1.500(4) . ?
C7 C8 1.401(4) . ?
C7 C27 1.394(4) . ?
C8 C28 1.399(4) . ?
C9 C14 1.387(4) . ?
C9 C15 1.497(4) . ?
C9 C23 1.412(4) . ?
C10 C16 1.393(4) . ?
C10 C25 1.491(4) . ?
C11 H11 0.9500 . ?
C11 C17 1.373(5) . ?
C12 H12A 0.9900 . ?
C12 H12B 0.9900 . ?
C13 H13 0.9500 . ?
C13 C24 1.396(5) . ?
C14 H14 0.9500 . ?
C14 C18 1.385(5) . ?
C15 H15A 0.9900 . ?
C15 H15B 0.9900 . ?
C16 H16 0.9500 . ?
C16 C24 1.390(5) . ?
C17 H17 0.9500 . ?
C17 C21 1.381(5) . ?
C18 H18 0.9500 . ?
C18 C19 1.387(5) . ?
C19 H19 0.9500 . ?
C19 C29 1.380(5) . ?
C20 C22 1.510(4) . ?
C20 C31 1.375(5) . ?
C21 H21 0.9500 . ?
C22 H22A 0.9900 . ?
C22 H22B 0.9900 . ?
C23 C29 1.395(4) . ?
C24 C35 1.515(4) . ?
C25 H25A 0.9900 . ?
C25 H25B 0.9900 . ?
C26 H26 0.9500 . ?
C26 C27 1.380(5) . ?
C26 C30 1.383(5) . ?
C27 H27 0.9500 . ?
C28 H28 0.9500 . ?
C28 C30 1.385(4) . ?
C29 H29 0.9500 . ?
C30 H30 0.9500 . ?
C31 H31 0.9500 . ?
C31 C32 1.387(5) . ?
C32 H32 0.9500 . ?
C32 C33 1.359(6) . ?
C33 H33 0.9500 . ?
C33 C34 1.360(5) . ?
C34 H34 0.9500 . ?
C35 H35A 0.9800 . ?
C35 H35B 0.9800 . ?
C35 H35C 0.9800 . ?
C36 N6 1.133(8) . ?
C36 C37 1.428(9) . ?
C37 H37A 0.9800 . ?
C37 H37B 0.9800 . ?
C37 H37C 0.9800 . ?

loop_
_geom_torsion_atom_site_label_1
_geom_torsion_atom_site_label_2
_geom_torsion_atom_site_label_3
_geom_torsion_atom_site_label_4
_geom_torsion
_geom_torsion_site_symmetry_1
_geom_torsion_site_symmetry_2
_geom_torsion_site_symmetry_3
_geom_torsion_site_symmetry_4
_geom_torsion_publ_flag
Dy01 O2 C5 C1 -52.4(4) . . . . ?
Dy01 O2 C5 C10 130.1(2) . . . . ?
Dy01 O1 C8 C7 -112.8(3) 3_666 . . . ?
Dy01 O1 C8 C7 72.7(3) . . . . ?
Dy01 O1 C8 C28 68.1(3) 3_666 . . . ?
Dy01 O1 C8 C28 -106.4(3) . . . . ?
Dy01 O5 N5 O4 -2.3(2) . . . . ?
Dy01 O5 N5 O6 177.6(3) . . . . ?
Dy01 O3 C23 C9 125.9(5) . . . . ?
Dy01 O3 C23 C29 -56.4(7) . . . . ?
Dy01 O4 N5 O5 2.6(3) . . . . ?
Dy01 O4 N5 O6 -177.3(2) . . . . ?
Dy01 N1 C2 C1 -59.3(3) . . . . ?
Dy01 N1 C4 C7 53.6(3) . . . . ?
Dy01 N1 C12 C6 36.3(3) . . . . ?
Dy01 N2 C3 C21 177.8(3) . . . . ?
Dy01 N2 C6 C11 -175.4(2) . . . . ?
Dy01 N2 C6 C12 10.7(4) . . . . ?
O2 C5 C10 C16 179.0(3) . . . . ?
O2 C5 C10 C25 6.9(4) . . . . ?
O1 C8 C28 C30 -179.8(3) . . . . ?
O3 C23 C29 C19 -175.7(3) . . . . ?
N1 C4 C7 C8 -68.5(3) . . . . ?
N1 C4 C7 C27 113.3(3) . . . . ?
N2 C3 C21 C17 -1.6(5) . . . . ?
N2 C6 C11 C17 -3.0(5) . . . . ?
N2 C6 C12 N1 -33.3(4) . . . . ?
C1 C5 C10 C16 1.5(4) . . . . ?
C1 C5 C10 C25 -170.6(3) . . . . ?
C1 C13 C24 C16 -0.5(5) . . . . ?
C1 C13 C24 C35 175.3(3) . . . . ?
N4 C20 C22 N3 -54.5(4) . . . . ?
N4 C20 C31 C32 0.8(5) . . . . ?
C2 N1 C4 C7 174.8(2) . . . . ?
C2 N1 C12 C6 -86.6(3) . . . . ?
C2 C1 C5 O2 -7.9(4) . . . . ?
C2 C1 C5 C10 169.5(3) . . . . ?
C2 C1 C13 C24 -169.6(3) . . . . ?
C3 N2 C6 C11 2.7(4) . . . . ?
C3 N2 C6 C12 -171.2(3) . . . . ?
C4 N1 C2 C1 179.2(2) . . . . ?
C4 N1 C12 C6 159.2(2) . . . . ?
C4 C7 C8 O1 1.5(4) . . . . ?
C4 C7 C8 C28 -179.4(3) . . . . ?
C4 C7 C27 C26 178.4(3) . . . . ?
C5 C1 C2 N1 65.0(4) . . . . ?
C5 C1 C13 C24 0.8(5) . . . . ?
C5 C10 C16 C24 -1.2(5) . . . . ?
C5 C10 C25 N3 -62.2(3) . . . . ?
C6 N2 C3 C21 -0.3(5) . . . . ?
C6 C11 C17 C21 0.9(5) . . . . ?
C7 C8 C28 C30 1.1(4) . . . . ?
C8 C7 C27 C26 0.3(5) . . . . ?
C8 C28 C30 C26 -0.2(5) . . . . ?
C9 C14 C18 C19 1.2(6) . . . . ?
C9 C23 C29 C19 2.0(5) . . . . ?
C10 C16 C24 C13 0.7(5) . . . . ?
C10 C16 C24 C35 -175.1(3) . . . . ?
C11 C6 C12 N1 152.8(3) . . . . ?
C11 C17 C21 C3 1.3(5) . . . . ?
C12 N1 C2 C1 62.6(3) . . . . ?
C12 N1 C4 C7 -68.0(3) . . . . ?
C12 C6 C11 C17 170.7(3) . . . . ?
C13 C1 C2 N1 -124.5(3) . . . . ?
C13 C1 C5 O2 -178.7(3) . . . . ?
C13 C1 C5 C10 -1.3(4) . . . . ?
C14 C9 C15 N3 -128.7(3) . . . . ?
C14 C9 C23 O3 175.2(3) . . . . ?
C14 C9 C23 C29 -2.7(4) . . . . ?
C14 C18 C19 C29 -1.9(6) . . . . ?
C15 N3 C22 C20 75.5(3) . . . . ?
C15 N3 C25 C10 151.4(2) . . . . ?
C15 C9 C14 C18 -177.0(3) . . . . ?
C15 C9 C23 O3 -6.8(4) . . . . ?
C15 C9 C23 C29 175.4(3) . . . . ?
C16 C10 C25 N3 126.0(3) . . . . ?
C18 C19 C29 C23 0.2(6) . . . . ?
C20 N4 C34 C33 2.4(5) . . . . ?
C20 C31 C32 C33 1.5(6) . . . . ?
C22 N3 C15 C9 57.7(3) . . . . ?
C22 N3 C25 C10 -78.3(3) . . . . ?
C22 C20 C31 C32 179.6(3) . . . . ?
C23 C9 C14 C18 1.1(5) . . . . ?
C23 C9 C15 N3 53.2(3) . . . . ?
C25 N3 C15 C9 -173.3(2) . . . . ?
C25 N3 C22 C20 -53.5(3) . . . . ?
C25 C10 C16 C24 170.3(3) . . . . ?
C27 C7 C8 O1 179.7(3) . . . . ?
C27 C7 C8 C28 -1.2(4) . . . . ?
C27 C26 C30 C28 -0.7(5) . . . . ?
C30 C26 C27 C7 0.6(6) . . . . ?
C31 C20 C22 N3 126.6(3) . . . . ?
C31 C32 C33 C34 -1.8(5) . . . . ?
C32 C33 C34 N4 -0.2(6) . . . . ?
C34 N4 C20 C22 178.4(3) . . . . ?
C34 N4 C20 C31 -2.7(5) . . . . ?
